data_7101846
loop_
_publ_author_name
'Olea, David'
'Gonz\'alez-Prieto, Rodrigo'
'Priego, Jos\'e L'
'Barral, M Carmen'
'de Pablo, Pedro J'
'Torres, M Rosario'
'G\'omez-Herrero, Julio'
'Jim\'enez-Aparicio, Reyes'
'Zamora, F\'elix'

_publ_section_title
;
 MMX polymer chains on surfaces.
;
_journal_issue 16
_journal_name_full 'Chemical communications (Cambridge, England)'
_journal_page_first 1591
_journal_page_last 1593
_journal_paper_doi 10.1039/b613836e
_journal_year 2007
_chemical_formula_moiety '[Ru2Br(mu-O2CEt)4]'
_chemical_formula_sum 'C12 H20 Br O8 Ru2'
_chemical_formula_weight 574.33
_chemical_name_systematic
;
?
;
_space_group_IT_number 87
_symmetry_cell_setting tetragonal
_symmetry_space_group_name_Hall '-I 4'
_symmetry_space_group_name_H-M 'I 4/m'
_atom_sites_solution_hydrogens geom
_atom_sites_solution_primary direct
_atom_sites_solution_secondary difmap
_audit_creation_method SHELXL-97
_cell_angle_alpha 90.00
_cell_angle_beta 90.00
_cell_angle_gamma 90.00
_cell_formula_units_Z 2
_cell_length_a 11.0008(7)
_cell_length_b 11.0008(7)
_cell_length_c 7.7052(7)
_cell_measurement_temperature 296(2)
_cell_volume 932.46(12)
_computing_cell_refinement 'Bruker SMART'
_computing_data_collection 'Bruker SMART'
_computing_data_reduction 'Bruker SHELXTL'
_computing_molecular_graphics 'Bruker SHELXTL'
_computing_publication_material 'Bruker SHELXTL'
_computing_structure_refinement 'SHELXL-97 (Sheldrick, 1997)'
_computing_structure_solution 'SHELXS-97 (Sheldrick, 1990)'
_diffrn_ambient_temperature 296(2)
_diffrn_measured_fraction_theta_full 0.958
_diffrn_measured_fraction_theta_max 0.958
_diffrn_measurement_device_type 'CCD area detector'
_diffrn_measurement_method 'phi and omega scans'
_diffrn_radiation_monochromator graphite
_diffrn_radiation_source 'fine-focus sealed tube'
_diffrn_radiation_type MoK\a
_diffrn_radiation_wavelength 0.71073
_diffrn_reflns_av_R_equivalents 0.0964
_diffrn_reflns_av_sigmaI/netI 0.0602
_diffrn_reflns_limit_h_max 12
_diffrn_reflns_limit_h_min -14
_diffrn_reflns_limit_k_max 12
_diffrn_reflns_limit_k_min -14
_diffrn_reflns_limit_l_max 10
_diffrn_reflns_limit_l_min -10
_diffrn_reflns_number 2950
_diffrn_reflns_theta_full 28.63
_diffrn_reflns_theta_max 28.63
_diffrn_reflns_theta_min 2.62
_exptl_absorpt_coefficient_mu 3.794
_exptl_absorpt_correction_type none
_exptl_crystal_colour 'dark red'
_exptl_crystal_density_diffrn 2.046
_exptl_crystal_density_method 'not measured'
_exptl_crystal_description prismatic
_exptl_crystal_F_000 558
_exptl_crystal_size_max 0.32
_exptl_crystal_size_mid 0.13
_exptl_crystal_size_min 0.10
_refine_diff_density_max 0.990
_refine_diff_density_min -0.387
_refine_diff_density_rms 0.110
_refine_ls_extinction_method none
_refine_ls_goodness_of_fit_ref 1.145
_refine_ls_hydrogen_treatment constr
_refine_ls_matrix_type full
_refine_ls_number_parameters 36
_refine_ls_number_reflns 617
_refine_ls_number_restraints 0
_refine_ls_restrained_S_all 1.145
_refine_ls_R_factor_all 0.0285
_refine_ls_R_factor_gt 0.0265
_refine_ls_shift/su_max 0.001
_refine_ls_shift/su_mean 0.000
_refine_ls_structure_factor_coef Fsqd
_refine_ls_weighting_details 'calc w=1/[\s^2^(Fo^2^)+(0.0244P)^2^+0.5433P] where P=(Fo^2^+2Fc^2^)/3'
_refine_ls_weighting_scheme calc
_refine_ls_wR_factor_gt 0.0665
_refine_ls_wR_factor_ref 0.0677
_reflns_number_gt 571
_reflns_number_total 617
_reflns_threshold_expression >2sigma(I)
_cod_data_source_file b613836e.txt
_cod_data_source_block '[Ru2Br(mu-O2CEt)4]'
_cod_depositor_comments
;
The following automatic conversions were performed:
'_symmetry_cell_setting' value 'Tetragonal' changed to 'tetragonal'
according to '/home/saulius/struct/CIF-dictionaries/cif_core.dic'
dictionary named 'cif_core.dic' version 2.4.1 from 2010-06-29.

Automatic conversion script
Id: cif_fix_enum 1527 2010-12-29 10:47:43Z saulius 
;
_cod_original_sg_symbol_H-M I4/m
_cod_database_code 7101846

loop_
_symmetry_equiv_pos_as_xyz
'x, y, z'
'-x, -y, z'
'-y, x, z'
'y, -x, z'
'x+1/2, y+1/2, z+1/2'
'-x+1/2, -y+1/2, z+1/2'
'-y+1/2, x+1/2, z+1/2'
'y+1/2, -x+1/2, z+1/2'
'-x, -y, -z'
'x, y, -z'
'y, -x, -z'
'-y, x, -z'
'-x+1/2, -y+1/2, -z+1/2'
'x+1/2, y+1/2, -z+1/2'
'y+1/2, -x+1/2, -z+1/2'
'-y+1/2, x+1/2, -z+1/2'

loop_
_atom_site_label
_atom_site_type_symbol
_atom_site_fract_x
_atom_site_fract_y
_atom_site_fract_z
_atom_site_U_iso_or_equiv
_atom_site_adp_type
_atom_site_occupancy
_atom_site_symmetry_multiplicity
_atom_site_calc_flag
_atom_site_refinement_flags
Br1 Br 1.0000 1.0000 1.0000 0.0476(2) Uani 1 8 d S
C1 C 0.8720(4) 0.7984(4) 0.5000 0.0482(9) Uani 1 2 d S
C2 C 0.7958(5) 0.6855(5) 0.5000 0.0716(14) Uani 1 2 d S
H2 H 0.7166 0.6963 0.5886 0.050 Uiso 1 1 d .
C3 C 0.8489(9) 0.5854(8) 0.5869(14) 0.101(3) Uani 0.50 1 d P
H3A H 0.7946 0.5172 0.5820 0.152 Uiso 0.50 1 calc PR
H3B H 0.8638 0.6066 0.7058 0.152 Uiso 0.50 1 calc PR
H3C H 0.9243 0.5645 0.5317 0.152 Uiso 0.50 1 calc PR
O1 O 0.9022(2) 0.8446(2) 0.64487(19) 0.0466(5) Uani 1 1 d .
Ru1 Ru 1.0000 1.0000 0.64827(4) 0.03186(17) Uani 1 4 d S

loop_
_atom_site_aniso_label
_atom_site_aniso_U_11
_atom_site_aniso_U_22
_atom_site_aniso_U_33
_atom_site_aniso_U_23
_atom_site_aniso_U_13
_atom_site_aniso_U_12
Br1 0.0621(3) 0.0621(3) 0.0186(3) 0.000 0.000 0.000
C1 0.057(2) 0.051(2) 0.0368(16) 0.000 0.000 -0.0123(17)
C2 0.094(4) 0.069(3) 0.052(2) 0.000 0.000 -0.041(3)
C3 0.088(6) 0.061(5) 0.154(9) 0.006(5) -0.013(6) -0.011(4)
O1 0.0608(14) 0.0508(12) 0.0282(8) 0.0028(7) 0.0013(7) -0.0140(10)
Ru1 0.0387(2) 0.0387(2) 0.0182(2) 0.000 0.000 0.000

loop_
_atom_type_symbol
_atom_type_description
_atom_type_scat_dispersion_real
_atom_type_scat_dispersion_imag
_atom_type_scat_source
C C 0.0033 0.0016 'International Tables Vol C Tables 4.2.6.8 and 6.1.1.4'
H H 0.0000 0.0000 'International Tables Vol C Tables 4.2.6.8 and 6.1.1.4'
O O 0.0106 0.0060 'International Tables Vol C Tables 4.2.6.8 and 6.1.1.4'
Br Br -0.2901 2.4595 'International Tables Vol C Tables 4.2.6.8 and 6.1.1.4'
Ru Ru -1.2594 0.8363 'International Tables Vol C Tables 4.2.6.8 and 6.1.1.4'

loop_
_geom_angle_atom_site_label_1
_geom_angle_atom_site_label_2
_geom_angle_atom_site_label_3
_geom_angle
_geom_angle_site_symmetry_1
_geom_angle_site_symmetry_3
Ru1 Br1 Ru1 180.0 . 9_777
O1 C1 O1 123.0(3) . 10_556
O1 C1 C2 118.52(17) . .
O1 C1 C2 118.52(17) 10_556 .
C3 C2 C1 114.5(6) . .
C3 C2 H2 96.7 . .
C1 C2 H2 110.4 . .
C2 C3 H3A 109.5 . .
C2 C3 H3B 109.5 . .
H3A C3 H3B 109.5 . .
C2 C3 H3C 109.5 . .
H3A C3 H3C 109.5 . .
H3B C3 H3C 109.5 . .
C1 O1 Ru1 119.26(19) . .
O1 Ru1 O1 178.51(8) . 2_775
O1 Ru1 O1 89.990(1) . 3_755
O1 Ru1 O1 89.990(2) 2_775 3_755
O1 Ru1 O1 89.990(2) . 4_575
O1 Ru1 O1 89.990(1) 2_775 4_575
O1 Ru1 O1 178.51(8) 3_755 4_575
O1 Ru1 Ru1 89.26(4) . 9_776
O1 Ru1 Ru1 89.26(4) 2_775 9_776
O1 Ru1 Ru1 89.26(4) 3_755 9_776
O1 Ru1 Ru1 89.26(4) 4_575 9_776
O1 Ru1 Br1 90.74(4) . .
O1 Ru1 Br1 90.74(4) 2_775 .
O1 Ru1 Br1 90.74(4) 3_755 .
O1 Ru1 Br1 90.74(4) 4_575 .
Ru1 Ru1 Br1 180.0 9_776 .

loop_
_geom_bond_atom_site_label_1
_geom_bond_atom_site_label_2
_geom_bond_distance
_geom_bond_site_symmetry_2
Br1 Ru1 2.7101(4) .
Br1 Ru1 2.7101(4) 9_777
C1 O1 1.270(2) .
C1 O1 1.270(2) 10_556
C1 C2 1.498(6) .
C2 C3 1.414(10) .
C2 H2 1.1134 .
C3 H3A 0.9600 .
C3 H3B 0.9600 .
C3 H3C 0.9600 .
O1 Ru1 2.021(2) .
Ru1 O1 2.021(2) 2_775
Ru1 O1 2.021(2) 3_755
Ru1 O1 2.021(2) 4_575
Ru1 Ru1 2.2850(6) 9_776

loop_
_geom_torsion_atom_site_label_1
_geom_torsion_atom_site_label_2
_geom_torsion_atom_site_label_3
_geom_torsion_atom_site_label_4
_geom_torsion
_geom_torsion_site_symmetry_1
_geom_torsion_site_symmetry_4
O1 C1 C2 C3 -59.1(7) . .
O1 C1 C2 C3 121.8(6) 10_556 .
O1 C1 O1 Ru1 1.1(6) 10_556 .
C2 C1 O1 Ru1 -177.9(3) . .
C1 O1 Ru1 O1 -0.5(3) . 2_775
C1 O1 Ru1 O1 -89.8(3) . 3_755
C1 O1 Ru1 O1 88.7(3) . 4_575
C1 O1 Ru1 Ru1 -0.5(3) . 9_776
C1 O1 Ru1 Br1 179.5(3) . .
Ru1 Br1 Ru1 O1 -13(31) 9_777 .
Ru1 Br1 Ru1 O1 167(100) 9_777 2_775
Ru1 Br1 Ru1 O1 -103(100) 9_777 3_755
Ru1 Br1 Ru1 O1 77(100) 9_777 4_575
Ru1 Br1 Ru1 Ru1 0(27) 9_777 9_776
